data_4315461
loop_
_publ_author_name
'Rohit Singh Chauhan'
'G. Kedarnath'
'Amey Wadawale'
'Alvaro Mu\~noz-Castro'
'Ramiro Arratia-Perez'
'Vimal K. Jain'
'Wolfgang Kaim'

_publ_section_title
;
 Tellurium(0) as a Ligand: Synthesis and Characterization of
 2-Pyridyltellurolates of Platinum(II) and Structures of
 [Pt{2-Te-3-(R)C5H3N}2Te(PR'3)] (R = H or Me)
;
_journal_name_full 'Inorganic Chemistry'
_journal_page_first 4179
_journal_page_last 4185
_journal_paper_doi 10.1021/ic902347s
_journal_volume 49
_journal_year 2010
_chemical_formula_sum 'C36 H33 N2 P Pt Te3'
_chemical_formula_weight 1102.53
_chemical_name_systematic
;
 ?
;
_space_group_IT_number 2
_symmetry_cell_setting triclinic
_symmetry_Int_Tables_number 2
_symmetry_space_group_name_Hall '-P 1'
_symmetry_space_group_name_H-M 'P -1'
_atom_sites_solution_hydrogens geom
_atom_sites_solution_primary direct
_atom_sites_solution_secondary difmap
_audit_creation_method SHELXL-97
_cell_angle_alpha 107.38(3)
_cell_angle_beta 99.51(6)
_cell_angle_gamma 83.25(4)
_cell_formula_units_Z 2
_cell_length_a 12.300(12)
_cell_length_b 15.251(8)
_cell_length_c 10.029(7)
_cell_measurement_reflns_used 23
_cell_measurement_temperature 298(2)
_cell_measurement_theta_max 12.2
_cell_measurement_theta_min 3.7
_cell_volume 1766(2)
_computing_cell_refinement WinAFC
_computing_data_collection WinAFC
_computing_data_reduction CrystalStructure
_computing_molecular_graphics 'Ortep-3 for windows'
_computing_publication_material 'WinGX 1.70.01'
_computing_structure_refinement 'SHELXL-97 (Sheldrick, 1997)'
_computing_structure_solution 'SHELXS-97 (Sheldrick, 1997)'
_diffrn_ambient_temperature 298(2)
_diffrn_measured_fraction_theta_full 0.999
_diffrn_measured_fraction_theta_max 0.999
_diffrn_measurement_device_type 'Rigaku AFC7S'
_diffrn_measurement_method \w-2\q
_diffrn_radiation_monochromator graphite
_diffrn_radiation_source 'fine-focus sealed tube'
_diffrn_radiation_type MoK\a
_diffrn_radiation_wavelength 0.71069
_diffrn_reflns_av_R_equivalents 0.0507
_diffrn_reflns_av_sigmaI/netI 0.1676
_diffrn_reflns_limit_h_max 15
_diffrn_reflns_limit_h_min -15
_diffrn_reflns_limit_k_max 18
_diffrn_reflns_limit_k_min -19
_diffrn_reflns_limit_l_max 13
_diffrn_reflns_limit_l_min -7
_diffrn_reflns_number 9796
_diffrn_reflns_theta_full 27.50
_diffrn_reflns_theta_max 27.50
_diffrn_reflns_theta_min 2.52
_exptl_absorpt_coefficient_mu 6.473
_exptl_absorpt_correction_T_max 0.7379
_exptl_absorpt_correction_T_min 0.2469
_exptl_absorpt_correction_type psi-scan
_exptl_absorpt_process_details '(North, Phillips & Mathews, 1968)'
_exptl_crystal_colour red
_exptl_crystal_density_diffrn 2.073
_exptl_crystal_density_method 'not measured'
_exptl_crystal_description plate
_exptl_crystal_F_000 1024
_exptl_crystal_size_max 0.30
_exptl_crystal_size_mid 0.30
_exptl_crystal_size_min 0.05
_refine_diff_density_max 1.603
_refine_diff_density_min -1.829
_refine_diff_density_rms 0.238
_refine_ls_extinction_method none
_refine_ls_goodness_of_fit_ref 0.951
_refine_ls_hydrogen_treatment constr
_refine_ls_matrix_type full
_refine_ls_number_parameters 390
_refine_ls_number_reflns 8092
_refine_ls_number_restraints 0
_refine_ls_restrained_S_all 0.951
_refine_ls_R_factor_all 0.1775
_refine_ls_R_factor_gt 0.0562
_refine_ls_shift/su_max 0.001
_refine_ls_shift/su_mean 0.000
_refine_ls_structure_factor_coef Fsqd
_refine_ls_weighting_details 'calc w=1/[\s^2^(Fo^2^)+(0.0661P)^2^+0.0000P] where P=(Fo^2^+2Fc^2^)/3'
_refine_ls_weighting_scheme calc
_refine_ls_wR_factor_gt 0.1249
_refine_ls_wR_factor_ref 0.1628
_reflns_number_gt 3739
_reflns_number_total 8092
_reflns_threshold_expression >2sigma(I)
_cod_data_source_file ic902347s_si_001_2.cif
_cod_data_source_block '[Pt(TepyMe)2Te(PPh3)]'
_cod_database_code 4315461

loop_
_symmetry_equiv_pos_as_xyz
'x, y, z'
'-x, -y, -z'

loop_
_atom_site_label
_atom_site_type_symbol
_atom_site_fract_x
_atom_site_fract_y
_atom_site_fract_z
_atom_site_U_iso_or_equiv
_atom_site_adp_type
_atom_site_occupancy
_atom_site_symmetry_multiplicity
_atom_site_calc_flag
_atom_site_refinement_flags
_atom_site_disorder_assembly
_atom_site_disorder_group
N2 N 0.5019(9) 0.0426(9) 0.3050(14) 0.058(3) Uani 1 1 d . . .
C13 C 0.0796(10) 0.2922(9) 0.4690(12) 0.039(3) Uani 1 1 d . . .
N1 N 0.2449(9) -0.0314(7) -0.0971(11) 0.050(3) Uani 1 1 d . . .
C1 C 0.0156(10) 0.3401(10) 0.2146(15) 0.054(4) Uani 1 1 d . . .
C19 C 0.1461(10) 0.0062(10) -0.1339(14) 0.046(3) Uani 1 1 d . . .
C20 C 0.0829(11) -0.0346(10) -0.2613(14) 0.051(4) Uani 1 1 d . . .
C18 C -0.0115(12) 0.3487(9) 0.5180(15) 0.059(4) Uani 1 1 d . . .
H18 H -0.0455 0.3913 0.4717 0.071 Uiso 1 1 calc R . .
C8 C 0.2854(11) 0.4228(10) 0.3016(16) 0.057(4) Uani 1 1 d . . .
H8 H 0.2865 0.3842 0.2103 0.069 Uiso 1 1 calc R . .
C14 C 0.1243(10) 0.2267(10) 0.5360(13) 0.049(4) Uani 1 1 d . . .
H14 H 0.1826 0.1858 0.5025 0.059 Uiso 1 1 calc R . .
C7 C 0.2186(10) 0.4053(9) 0.3886(15) 0.047(3) Uani 1 1 d . . .
C2 C 0.0130(12) 0.4168(11) 0.1658(15) 0.064(4) Uani 1 1 d . . .
H2 H 0.0743 0.4514 0.1880 0.077 Uiso 1 1 calc R . .
C15 C 0.0832(12) 0.2219(10) 0.6507(15) 0.055(4) Uani 1 1 d . . .
H15 H 0.1173 0.1799 0.6981 0.066 Uiso 1 1 calc R . .
C16 C -0.0067(12) 0.2767(11) 0.6994(16) 0.062(4) Uani 1 1 d . . .
H16 H -0.0367 0.2700 0.7748 0.075 Uiso 1 1 calc R . .
C6 C -0.0759(10) 0.2888(10) 0.1717(15) 0.056(4) Uani 1 1 d . . .
H6 H -0.0747 0.2357 0.1995 0.067 Uiso 1 1 calc R . .
C17 C -0.0507(13) 0.3420(11) 0.6322(17) 0.069(4) Uani 1 1 d . . .
H17 H -0.1090 0.3825 0.6665 0.083 Uiso 1 1 calc R . .
C21 C 0.1290(13) -0.1132(11) -0.3493(18) 0.067(4) Uani 1 1 d . . .
H21 H 0.0903 -0.1407 -0.4370 0.081 Uiso 1 1 calc R . .
C24 C -0.0316(11) 0.0052(12) -0.3042(15) 0.071(5) Uani 1 1 d . . .
H24A H -0.0571 -0.0269 -0.4003 0.107 Uiso 1 1 calc R . .
H24B H -0.0290 0.0693 -0.2955 0.107 Uiso 1 1 calc R . .
H24C H -0.0812 -0.0017 -0.2441 0.107 Uiso 1 1 calc R . .
C23 C 0.2875(12) -0.1104(10) -0.1802(18) 0.065(4) Uani 1 1 d . . .
H23 H 0.3555 -0.1367 -0.1492 0.078 Uiso 1 1 calc R . .
C22 C 0.2327(13) -0.1519(11) -0.3082(17) 0.070(5) Uani 1 1 d . . .
H22 H 0.2635 -0.2049 -0.3672 0.084 Uiso 1 1 calc R . .
C3 C -0.0828(14) 0.4420(14) 0.0826(19) 0.085(6) Uani 1 1 d . . .
H3 H -0.0857 0.4947 0.0534 0.102 Uiso 1 1 calc R . .
C4 C -0.1687(14) 0.3907(15) 0.046(2) 0.091(6) Uani 1 1 d . . .
H4 H -0.2308 0.4071 -0.0105 0.109 Uiso 1 1 calc R . .
C27 C 0.6735(13) 0.0356(15) 0.516(2) 0.083(6) Uani 1 1 d . . .
H27 H 0.7315 0.0325 0.5871 0.099 Uiso 1 1 calc R . .
C12 C 0.2196(11) 0.4623(9) 0.5223(16) 0.054(4) Uani 1 1 d . . .
H12 H 0.1743 0.4515 0.5805 0.065 Uiso 1 1 calc R . .
C26 C 0.5997(12) 0.1175(11) 0.5272(18) 0.066(4) Uani 1 1 d . . .
C11 C 0.2856(14) 0.5353(11) 0.574(2) 0.082(5) Uani 1 1 d . . .
H11 H 0.2864 0.5722 0.6669 0.099 Uiso 1 1 calc R . .
C28 C 0.6564(13) -0.0355(17) 0.401(2) 0.097(7) Uani 1 1 d . . .
H28 H 0.7031 -0.0889 0.3930 0.117 Uiso 1 1 calc R . .
C9 C 0.3501(12) 0.4972(11) 0.350(2) 0.074(5) Uani 1 1 d . . .
H9 H 0.3931 0.5097 0.2906 0.089 Uiso 1 1 calc R . .
C25 C 0.5153(10) 0.1164(13) 0.4161(18) 0.065(5) Uani 1 1 d . . .
C10 C 0.3507(13) 0.5529(11) 0.486(2) 0.082(6) Uani 1 1 d . . .
H10 H 0.3949 0.6024 0.5194 0.099 Uiso 1 1 calc R . .
C5 C -0.1673(12) 0.3128(13) 0.0908(17) 0.077(5) Uani 1 1 d . . .
H5 H -0.2282 0.2775 0.0657 0.092 Uiso 1 1 calc R . .
C30 C 0.6185(13) 0.1981(16) 0.652(2) 0.102(7) Uani 1 1 d . . .
H30A H 0.6036 0.2534 0.6228 0.154 Uiso 1 1 calc R . .
H30B H 0.6939 0.1943 0.6949 0.154 Uiso 1 1 calc R . .
H30C H 0.5701 0.1989 0.7180 0.154 Uiso 1 1 calc R . .
C29 C 0.5720(13) -0.0322(14) 0.295(2) 0.087(6) Uani 1 1 d . . .
H29 H 0.5634 -0.0824 0.2146 0.104 Uiso 1 1 calc R . .
C1S C 0.334(2) 0.2826(16) 0.917(3) 0.104(7) Uani 1 1 d . . .
H1S H 0.2720 0.2502 0.9073 0.125 Uiso 1 1 calc R . .
C2S C 0.331(2) 0.3398(19) 0.845(3) 0.122(9) Uani 1 1 d . . .
H2S H 0.2685 0.3481 0.7831 0.147 Uiso 1 1 calc R . .
C3S C 0.420(3) 0.3879(16) 0.858(3) 0.131(9) Uani 1 1 d . . .
H3S H 0.4190 0.4278 0.8039 0.157 Uiso 1 1 calc R . .
C4S C 0.424(2) 0.2686(14) 1.008(2) 0.092(6) Uani 1 1 d . . .
H4S H 0.4258 0.2243 1.0548 0.110 Uiso 1 1 calc R . .
C5S C 0.5088(18) 0.3167(16) 1.029(3) 0.105(7) Uani 1 1 d . . .
H5S H 0.5681 0.3099 1.0965 0.126 Uiso 1 1 calc R . .
C6S C 0.5122(19) 0.3779(18) 0.952(4) 0.162(14) Uani 1 1 d . . .
H6S H 0.5738 0.4108 0.9641 0.194 Uiso 1 1 calc R . .
Pt1 Pt 0.24395(4) 0.17283(4) 0.21487(6) 0.03960(16) Uani 1 1 d . . .
Te3 Te 0.36104(7) 0.02347(6) 0.11581(11) 0.0500(3) Uani 1 1 d . . .
Te1 Te 0.08805(7) 0.12880(6) 0.00452(10) 0.0492(3) Uani 1 1 d . . .
Te2 Te 0.40291(7) 0.23256(7) 0.41884(10) 0.0548(3) Uani 1 1 d . . .
P1 P 0.1392(2) 0.3016(2) 0.3176(4) 0.0388(8) Uani 1 1 d . . .

loop_
_atom_site_aniso_label
_atom_site_aniso_U_11
_atom_site_aniso_U_22
_atom_site_aniso_U_33
_atom_site_aniso_U_23
_atom_site_aniso_U_13
_atom_site_aniso_U_12
N2 0.050(7) 0.053(8) 0.074(9) 0.034(7) 0.001(7) 0.014(6)
C13 0.044(7) 0.047(8) 0.028(7) 0.010(6) 0.012(6) 0.000(6)
N1 0.068(8) 0.040(7) 0.043(7) 0.009(6) 0.014(6) -0.003(6)
C1 0.037(7) 0.072(10) 0.059(9) 0.028(8) 0.020(7) 0.022(7)
C19 0.042(7) 0.059(9) 0.050(9) 0.030(7) 0.017(7) -0.006(6)
C20 0.055(8) 0.060(10) 0.037(8) 0.007(7) 0.003(7) -0.017(7)
C18 0.082(10) 0.042(8) 0.057(9) 0.017(7) 0.030(8) 0.021(7)
C8 0.058(9) 0.055(10) 0.061(10) 0.012(8) 0.022(8) -0.009(7)
C14 0.033(6) 0.079(11) 0.041(8) 0.028(8) -0.003(6) -0.006(6)
C7 0.042(7) 0.040(8) 0.058(9) 0.021(7) 0.006(7) 0.013(6)
C2 0.059(9) 0.072(11) 0.065(10) 0.037(9) 0.008(8) 0.023(8)
C15 0.071(9) 0.046(9) 0.055(9) 0.022(7) 0.019(8) 0.002(7)
C16 0.076(10) 0.062(10) 0.056(10) 0.011(8) 0.029(8) -0.021(8)
C6 0.040(7) 0.054(9) 0.069(10) 0.015(8) 0.012(7) 0.010(6)
C17 0.073(10) 0.068(11) 0.070(11) 0.013(9) 0.045(9) 0.011(8)
C21 0.077(11) 0.057(10) 0.067(11) 0.009(9) 0.019(9) -0.014(9)
C24 0.060(9) 0.106(14) 0.042(9) 0.014(9) -0.010(8) -0.026(9)
C23 0.059(9) 0.047(9) 0.083(12) 0.010(9) 0.016(9) 0.005(7)
C22 0.076(11) 0.062(11) 0.064(11) -0.005(9) 0.031(9) -0.003(9)
C3 0.077(12) 0.108(15) 0.082(13) 0.060(12) -0.001(10) 0.017(11)
C4 0.062(11) 0.123(18) 0.098(15) 0.066(14) -0.001(11) 0.028(11)
C27 0.051(10) 0.132(18) 0.086(14) 0.075(14) -0.001(10) 0.010(11)
C12 0.048(8) 0.045(8) 0.064(10) 0.012(8) -0.002(7) 0.000(6)
C26 0.052(9) 0.066(11) 0.073(11) 0.020(9) -0.001(8) 0.007(8)
C11 0.079(12) 0.054(11) 0.092(14) -0.009(10) 0.006(11) -0.004(9)
C28 0.042(9) 0.15(2) 0.117(17) 0.085(17) -0.003(11) 0.024(11)
C9 0.058(9) 0.058(11) 0.120(16) 0.036(11) 0.041(10) 0.004(8)
C25 0.025(7) 0.106(14) 0.079(12) 0.055(11) 0.009(7) 0.012(7)
C10 0.056(10) 0.039(9) 0.146(19) 0.017(11) 0.008(11) -0.012(7)
C5 0.044(8) 0.101(14) 0.074(12) 0.019(11) 0.007(8) 0.021(8)
C30 0.049(10) 0.16(2) 0.094(15) 0.052(15) 0.001(10) 0.020(11)
C29 0.069(11) 0.105(15) 0.087(14) 0.035(12) 0.025(10) 0.031(10)
C1S 0.109(18) 0.079(16) 0.102(18) -0.014(13) 0.007(15) -0.034(13)
C2S 0.13(2) 0.10(2) 0.104(19) 0.011(16) -0.028(16) -0.002(17)
C3S 0.16(2) 0.080(17) 0.18(3) 0.063(18) 0.05(2) -0.015(18)
C4S 0.116(17) 0.082(15) 0.089(15) 0.038(12) 0.033(14) 0.007(13)
C5S 0.090(16) 0.072(15) 0.13(2) 0.010(14) 0.013(14) 0.009(12)
C6S 0.066(14) 0.10(2) 0.31(5) 0.04(2) 0.03(2) -0.018(13)
Pt1 0.0349(3) 0.0393(3) 0.0456(3) 0.0160(2) 0.0081(2) 0.0074(2)
Te3 0.0434(5) 0.0449(6) 0.0629(6) 0.0181(5) 0.0164(4) 0.0129(4)
Te1 0.0439(5) 0.0498(6) 0.0491(6) 0.0130(5) 0.0019(4) 0.0064(4)
Te2 0.0392(5) 0.0593(6) 0.0590(6) 0.0150(5) -0.0027(4) 0.0059(4)
P1 0.0363(17) 0.0361(19) 0.045(2) 0.0153(16) 0.0101(15) 0.0080(14)

loop_
_atom_type_symbol
_atom_type_description
_atom_type_scat_dispersion_real
_atom_type_scat_dispersion_imag
_atom_type_scat_source
C C 0.0030 0.0020 'International Tables Vol C Tables 4.2.6.8 and 6.1.1.4'
H H 0.0000 0.0000 'International Tables Vol C Tables 4.2.6.8 and 6.1.1.4'
N N 0.0060 0.0030 'International Tables Vol C Tables 4.2.6.8 and 6.1.1.4'
P P 0.1020 0.0940 'International Tables Vol C Tables 4.2.6.8 and 6.1.1.4'
Pt Pt -1.7030 8.3910 'International Tables Vol C Tables 4.2.6.8 and 6.1.1.4'
Te Te -0.5310 1.6750 'International Tables Vol C Tables 4.2.6.8 and 6.1.1.4'

loop_
_geom_angle_atom_site_label_1
_geom_angle_atom_site_label_2
_geom_angle_atom_site_label_3
_geom_angle
_geom_angle_site_symmetry_1
_geom_angle_site_symmetry_3
_geom_angle_publ_flag
C25 N2 C29 120.7(14) . . ?
C25 N2 Te3 127.0(9) . . ?
C29 N2 Te3 112.3(12) . . ?
C14 C13 C18 118.1(12) . . ?
C14 C13 P1 119.8(9) . . ?
C18 C13 P1 122.1(10) . . ?
C19 N1 C23 121.7(12) . . ?
C19 N1 Te3 126.0(9) . . ?
C23 N1 Te3 112.3(9) . . ?
C6 C1 C2 117.1(13) . . ?
C6 C1 P1 120.7(11) . . ?
C2 C1 P1 121.9(11) . . ?
N1 C19 C20 120.8(13) . . ?
N1 C19 Te1 118.3(10) . . ?
C20 C19 Te1 120.9(10) . . ?
C21 C20 C19 117.4(14) . . ?
C21 C20 C24 120.6(13) . . ?
C19 C20 C24 122.0(13) . . ?
C17 C18 C13 120.4(13) . . ?
C17 C18 H18 119.8 . . ?
C13 C18 H18 119.8 . . ?
C9 C8 C7 120.4(15) . . ?
C9 C8 H8 119.8 . . ?
C7 C8 H8 119.8 . . ?
C15 C14 C13 119.9(13) . . ?
C15 C14 H14 120.0 . . ?
C13 C14 H14 120.0 . . ?
C12 C7 C8 118.5(13) . . ?
C12 C7 P1 123.9(11) . . ?
C8 C7 P1 117.4(11) . . ?
C1 C2 C3 119.9(16) . . ?
C1 C2 H2 120.1 . . ?
C3 C2 H2 120.1 . . ?
C14 C15 C16 122.4(14) . . ?
C14 C15 H15 118.8 . . ?
C16 C15 H15 118.8 . . ?
C15 C16 C17 117.2(13) . . ?
C15 C16 H16 121.4 . . ?
C17 C16 H16 121.4 . . ?
C5 C6 C1 122.7(15) . . ?
C5 C6 H6 118.7 . . ?
C1 C6 H6 118.7 . . ?
C18 C17 C16 121.7(14) . . ?
C18 C17 H17 119.2 . . ?
C16 C17 H17 119.2 . . ?
C20 C21 C22 120.8(15) . . ?
C20 C21 H21 119.6 . . ?
C22 C21 H21 119.6 . . ?
C20 C24 H24A 109.5 . . ?
C20 C24 H24B 109.5 . . ?
H24A C24 H24B 109.5 . . ?
C20 C24 H24C 109.5 . . ?
H24A C24 H24C 109.5 . . ?
H24B C24 H24C 109.5 . . ?
N1 C23 C22 120.8(14) . . ?
N1 C23 H23 119.6 . . ?
C22 C23 H23 119.6 . . ?
C23 C22 C21 118.4(15) . . ?
C23 C22 H22 120.8 . . ?
C21 C22 H22 120.8 . . ?
C4 C3 C2 120.2(17) . . ?
C4 C3 H3 119.9 . . ?
C2 C3 H3 119.9 . . ?
C3 C4 C5 121.0(16) . . ?
C3 C4 H4 119.5 . . ?
C5 C4 H4 119.5 . . ?
C28 C27 C26 118.3(16) . . ?
C28 C27 H27 120.8 . . ?
C26 C27 H27 120.8 . . ?
C7 C12 C11 122.2(16) . . ?
C7 C12 H12 118.9 . . ?
C11 C12 H12 118.9 . . ?
C25 C26 C27 117.1(16) . . ?
C25 C26 C30 123.4(15) . . ?
C27 C26 C30 119.4(15) . . ?
C12 C11 C10 118.8(17) . . ?
C12 C11 H11 120.6 . . ?
C10 C11 H11 120.6 . . ?
C27 C28 C29 121.8(19) . . ?
C27 C28 H28 119.1 . . ?
C29 C28 H28 119.1 . . ?
C10 C9 C8 119.8(15) . . ?
C10 C9 H9 120.1 . . ?
C8 C9 H9 120.1 . . ?
N2 C25 C26 121.6(14) . . ?
N2 C25 Te2 117.6(10) . . ?
C26 C25 Te2 120.8(14) . . ?
C9 C10 C11 120.2(15) . . ?
C9 C10 H10 119.9 . . ?
C11 C10 H10 119.9 . . ?
C6 C5 C4 119.1(17) . . ?
C6 C5 H5 120.5 . . ?
C4 C5 H5 120.5 . . ?
C26 C30 H30A 109.5 . . ?
C26 C30 H30B 109.5 . . ?
H30A C30 H30B 109.5 . . ?
C26 C30 H30C 109.5 . . ?
H30A C30 H30C 109.5 . . ?
H30B C30 H30C 109.5 . . ?
N2 C29 C28 120.4(19) . . ?
N2 C29 H29 119.8 . . ?
C28 C29 H29 119.8 . . ?
C2S C1S C4S 121(2) . . ?
C2S C1S H1S 119.3 . . ?
C4S C1S H1S 119.3 . . ?
C1S C2S C3S 120(3) . . ?
C1S C2S H2S 119.9 . . ?
C3S C2S H2S 119.9 . . ?
C2S C3S C6S 120(2) . . ?
C2S C3S H3S 119.9 . . ?
C6S C3S H3S 119.9 . . ?
C5S C4S C1S 120(2) . . ?
C5S C4S H4S 119.9 . . ?
C1S C4S H4S 119.9 . . ?
C4S C5S C6S 121(2) . . ?
C4S C5S H5S 119.5 . . ?
C6S C5S H5S 119.5 . . ?
C3S C6S C5S 117(2) . . ?
C3S C6S H6S 121.6 . . ?
C5S C6S H6S 121.6 . . ?
P1 Pt1 Te3 175.56(9) . . ?
P1 Pt1 Te1 90.40(10) . . ?
Te3 Pt1 Te1 91.59(6) . . ?
P1 Pt1 Te2 86.99(10) . . ?
Te3 Pt1 Te2 91.40(7) . . ?
Te1 Pt1 Te2 173.99(4) . . ?
N2 Te3 N1 165.4(4) . . ?
N2 Te3 Pt1 97.1(3) . . ?
N1 Te3 Pt1 97.5(3) . . ?
C19 Te1 Pt1 106.4(4) . . ?
C25 Te2 Pt1 104.8(5) . . ?
C1 P1 C13 100.5(6) . . ?
C1 P1 C7 103.6(6) . . ?
C13 P1 C7 104.6(6) . . ?
C1 P1 Pt1 119.7(5) . . ?
C13 P1 Pt1 113.6(4) . . ?
C7 P1 Pt1 113.0(4) . . ?

loop_
_geom_bond_atom_site_label_1
_geom_bond_atom_site_label_2
_geom_bond_distance
_geom_bond_site_symmetry_2
_geom_bond_publ_flag
N2 C25 1.33(2) . ?
N2 C29 1.336(19) . ?
N2 Te3 2.321(12) . ?
C13 C14 1.379(17) . ?
C13 C18 1.393(17) . ?
C13 P1 1.840(12) . ?
N1 C19 1.325(15) . ?
N1 C23 1.348(17) . ?
N1 Te3 2.346(11) . ?
C1 C6 1.382(19) . ?
C1 C2 1.393(19) . ?
C1 P1 1.832(13) . ?
C19 C20 1.391(18) . ?
C19 Te1 2.097(14) . ?
C20 C21 1.38(2) . ?
C20 C24 1.513(19) . ?
C18 C17 1.349(19) . ?
C18 H18 0.9300 . ?
C8 C9 1.38(2) . ?
C8 C7 1.390(18) . ?
C8 H8 0.9300 . ?
C14 C15 1.355(18) . ?
C14 H14 0.9300 . ?
C7 C12 1.362(19) . ?
C7 P1 1.851(14) . ?
C2 C3 1.412(19) . ?
C2 H2 0.9300 . ?
C15 C16 1.370(19) . ?
C15 H15 0.9300 . ?
C16 C17 1.38(2) . ?
C16 H16 0.9300 . ?
C6 C5 1.354(18) . ?
C6 H6 0.9300 . ?
C17 H17 0.9300 . ?
C21 C22 1.39(2) . ?
C21 H21 0.9300 . ?
C24 H24A 0.9600 . ?
C24 H24B 0.9600 . ?
C24 H24C 0.9600 . ?
C23 C22 1.35(2) . ?
C23 H23 0.9300 . ?
C22 H22 0.9300 . ?
C3 C4 1.33(2) . ?
C3 H3 0.9300 . ?
C4 C5 1.39(2) . ?
C4 H4 0.9300 . ?
C27 C28 1.33(3) . ?
C27 C26 1.44(2) . ?
C27 H27 0.9300 . ?
C12 C11 1.38(2) . ?
C12 H12 0.9300 . ?
C26 C25 1.39(2) . ?
C26 C30 1.47(2) . ?
C11 C10 1.38(2) . ?
C11 H11 0.9300 . ?
C28 C29 1.37(2) . ?
C28 H28 0.9300 . ?
C9 C10 1.38(2) . ?
C9 H9 0.9300 . ?
C25 Te2 2.112(15) . ?
C10 H10 0.9300 . ?
C5 H5 0.9300 . ?
C30 H30A 0.9600 . ?
C30 H30B 0.9600 . ?
C30 H30C 0.9600 . ?
C29 H29 0.9300 . ?
C1S C2S 1.29(3) . ?
C1S C4S 1.35(3) . ?
C1S H1S 0.9300 . ?
C2S C3S 1.35(3) . ?
C2S H2S 0.9300 . ?
C3S C6S 1.37(3) . ?
C3S H3S 0.9300 . ?
C4S C5S 1.29(3) . ?
C4S H4S 0.9300 . ?
C5S C6S 1.38(4) . ?
C5S H5S 0.9300 . ?
C6S H6S 0.9300 . ?
Pt1 P1 2.283(3) . ?
Pt1 Te3 2.5690(19) . ?
Pt1 Te1 2.588(3) . ?
Pt1 Te2 2.612(3) . ?

loop_
_geom_torsion_atom_site_label_1
_geom_torsion_atom_site_label_2
_geom_torsion_atom_site_label_3
_geom_torsion_atom_site_label_4
_geom_torsion
_geom_torsion_site_symmetry_1
_geom_torsion_site_symmetry_2
_geom_torsion_site_symmetry_3
_geom_torsion_site_symmetry_4
_geom_torsion_publ_flag
C23 N1 C19 C20 -1(2) . . . . ?
Te3 N1 C19 C20 -177.7(9) . . . . ?
C23 N1 C19 Te1 179.7(10) . . . . ?
Te3 N1 C19 Te1 2.6(14) . . . . ?
N1 C19 C20 C21 -2(2) . . . . ?
Te1 C19 C20 C21 177.4(10) . . . . ?
N1 C19 C20 C24 178.1(12) . . . . ?
Te1 C19 C20 C24 -2.1(18) . . . . ?
C14 C13 C18 C17 3(2) . . . . ?
P1 C13 C18 C17 -177.7(12) . . . . ?
C18 C13 C14 C15 -3(2) . . . . ?
P1 C13 C14 C15 177.5(10) . . . . ?
C9 C8 C7 C12 -1(2) . . . . ?
C9 C8 C7 P1 -177.6(11) . . . . ?
C6 C1 C2 C3 3(2) . . . . ?
P1 C1 C2 C3 177.8(12) . . . . ?
C13 C14 C15 C16 4(2) . . . . ?
C14 C15 C16 C17 -4(2) . . . . ?
C2 C1 C6 C5 -3(2) . . . . ?
P1 C1 C6 C5 -177.3(12) . . . . ?
C13 C18 C17 C16 -3(3) . . . . ?
C15 C16 C17 C18 4(2) . . . . ?
C19 C20 C21 C22 3(2) . . . . ?
C24 C20 C21 C22 -177.7(14) . . . . ?
C19 N1 C23 C22 3(2) . . . . ?
Te3 N1 C23 C22 -179.3(12) . . . . ?
N1 C23 C22 C21 -3(2) . . . . ?
C20 C21 C22 C23 0(2) . . . . ?
C1 C2 C3 C4 -3(3) . . . . ?
C2 C3 C4 C5 1(3) . . . . ?
C8 C7 C12 C11 -1(2) . . . . ?
P1 C7 C12 C11 175.5(11) . . . . ?
C28 C27 C26 C25 0(3) . . . . ?
C28 C27 C26 C30 -178.5(18) . . . . ?
C7 C12 C11 C10 2(2) . . . . ?
C26 C27 C28 C29 0(3) . . . . ?
C7 C8 C9 C10 2(2) . . . . ?
C29 N2 C25 C26 -2(2) . . . . ?
Te3 N2 C25 C26 176.1(11) . . . . ?
C29 N2 C25 Te2 178.0(12) . . . . ?
Te3 N2 C25 Te2 -3.7(17) . . . . ?
C27 C26 C25 N2 1(2) . . . . ?
C30 C26 C25 N2 179.3(16) . . . . ?
C27 C26 C25 Te2 -179.3(12) . . . . ?
C30 C26 C25 Te2 -1(2) . . . . ?
C8 C9 C10 C11 -1(2) . . . . ?
C12 C11 C10 C9 -1(3) . . . . ?
C1 C6 C5 C4 2(2) . . . . ?
C3 C4 C5 C6 -1(3) . . . . ?
C25 N2 C29 C28 3(3) . . . . ?
Te3 N2 C29 C28 -175.9(14) . . . . ?
C27 C28 C29 N2 -2(3) . . . . ?
C4S C1S C2S C3S 0(4) . . . . ?
C1S C2S C3S C6S -2(4) . . . . ?
C2S C1S C4S C5S 4(4) . . . . ?
C1S C4S C5S C6S -5(4) . . . . ?
C2S C3S C6S C5S 1(4) . . . . ?
C4S C5S C6S C3S 3(4) . . . . ?
C25 N2 Te3 N1 175.5(13) . . . . ?
C29 N2 Te3 N1 -6(2) . . . . ?
C25 N2 Te3 Pt1 -6.9(13) . . . . ?
C29 N2 Te3 Pt1 171.5(11) . . . . ?
C19 N1 Te3 N2 171.8(14) . . . . ?
C23 N1 Te3 N2 -5(2) . . . . ?
C19 N1 Te3 Pt1 -5.7(10) . . . . ?
C23 N1 Te3 Pt1 177.0(9) . . . . ?
P1 Pt1 Te3 N2 -58.2(12) . . . . ?
Te1 Pt1 Te3 N2 -174.7(3) . . . . ?
Te2 Pt1 Te3 N2 10.5(3) . . . . ?
P1 Pt1 Te3 N1 121.2(12) . . . . ?
Te1 Pt1 Te3 N1 4.7(3) . . . . ?
Te2 Pt1 Te3 N1 -170.1(3) . . . . ?
N1 C19 Te1 Pt1 2.0(10) . . . . ?
C20 C19 Te1 Pt1 -177.7(9) . . . . ?
P1 Pt1 Te1 C19 179.5(3) . . . . ?
Te3 Pt1 Te1 C19 -4.5(3) . . . . ?
Te2 Pt1 Te1 C19 115.3(5) . . . . ?
N2 C25 Te2 Pt1 12.3(12) . . . . ?
C26 C25 Te2 Pt1 -167.4(11) . . . . ?
P1 Pt1 Te2 C25 162.7(4) . . . . ?
Te3 Pt1 Te2 C25 -13.1(4) . . . . ?
Te1 Pt1 Te2 C25 -132.9(5) . . . . ?
C6 C1 P1 C13 -56.9(13) . . . . ?
C2 C1 P1 C13 128.9(12) . . . . ?
C6 C1 P1 C7 -164.9(12) . . . . ?
C2 C1 P1 C7 20.9(14) . . . . ?
C6 C1 P1 Pt1 68.2(12) . . . . ?
C2 C1 P1 Pt1 -106.0(12) . . . . ?
C14 C13 P1 C1 148.3(11) . . . . ?
C18 C13 P1 C1 -30.7(13) . . . . ?
C14 C13 P1 C7 -104.5(11) . . . . ?
C18 C13 P1 C7 76.5(12) . . . . ?
C14 C13 P1 Pt1 19.2(12) . . . . ?
C18 C13 P1 Pt1 -159.8(10) . . . . ?
C12 C7 P1 C1 100.0(11) . . . . ?
C8 C7 P1 C1 -83.5(11) . . . . ?
C12 C7 P1 C13 -4.9(12) . . . . ?
C8 C7 P1 C13 171.6(10) . . . . ?
C12 C7 P1 Pt1 -129.0(10) . . . . ?
C8 C7 P1 Pt1 47.5(11) . . . . ?
Te3 Pt1 P1 C1 -129.8(12) . . . . ?
Te1 Pt1 P1 C1 -13.2(6) . . . . ?
Te2 Pt1 P1 C1 161.4(6) . . . . ?
Te3 Pt1 P1 C13 -11.2(13) . . . . ?
Te1 Pt1 P1 C13 105.4(4) . . . . ?
Te2 Pt1 P1 C13 -80.0(4) . . . . ?
Te3 Pt1 P1 C7 107.8(12) . . . . ?
Te1 Pt1 P1 C7 -135.6(5) . . . . ?
Te2 Pt1 P1 C7 39.0(5) . . . . ?
